data_4309084
loop_
_publ_author_name
'Xing-Qiang L\"u'
'Ji-Jun Jiang'
'Chun-Long Chen'
'Bei-Sheng Kang'
'Cheng-Yong Su'

_publ_section_title
;
3D Coordination Polymers with Nitrilotriacetic and 4,4'-Bipyridyl Mixed
Ligands: Structural Variation Based on Dinuclear or Tetranuclear Subunits
Assisted by Na-O and/or O-H...O Interactions
;
_journal_name_full 'Inorganic Chemistry'
_journal_page_first 4515
_journal_page_last 4521
_journal_paper_doi 10.1021/ic050125a
_journal_volume 44
_journal_year 2005
_chemical_formula_sum 'C22 H30 Cl Cu2 N4 Na3 O21'
_chemical_formula_weight 918.00
_chemical_name_systematic
; 
 ? 
;
_space_group_IT_number 15
_symmetry_cell_setting monoclinic
_symmetry_space_group_name_Hall '-C 2yc'
_symmetry_space_group_name_H-M 'C 1 2/c 1'
_atom_sites_solution_hydrogens geom
_atom_sites_solution_primary direct
_atom_sites_solution_secondary difmap
_audit_creation_method SHELXL-97
_cell_angle_alpha 90.00
_cell_angle_beta 112.513(2)
_cell_angle_gamma 90.00
_cell_formula_units_Z 8
_cell_length_a 33.048(5)
_cell_length_b 9.4327(13)
_cell_length_c 24.010(3)
_cell_measurement_temperature 293(2)
_cell_volume 6914.3(17)
_computing_structure_refinement 'SHELXL-97 (Sheldrick, 1997)'
_computing_structure_solution 'SHELXS-97 (Sheldrick, 1990)'
_diffrn_ambient_temperature 293(2)
_diffrn_measured_fraction_theta_full 0.989
_diffrn_measured_fraction_theta_max 0.989
_diffrn_radiation_monochromator graphite
_diffrn_radiation_source 'fine-focus sealed tube'
_diffrn_radiation_type MoK\a
_diffrn_radiation_wavelength 0.71073
_diffrn_reflns_av_R_equivalents 0.0327
_diffrn_reflns_av_sigmaI/netI 0.0449
_diffrn_reflns_limit_h_max 42
_diffrn_reflns_limit_h_min -41
_diffrn_reflns_limit_k_max 6
_diffrn_reflns_limit_k_min -12
_diffrn_reflns_limit_l_max 28
_diffrn_reflns_limit_l_min -30
_diffrn_reflns_number 18767
_diffrn_reflns_theta_full 27.04
_diffrn_reflns_theta_max 27.04
_diffrn_reflns_theta_min 1.81
_exptl_absorpt_coefficient_mu 1.437
_exptl_crystal_colour blue
_exptl_crystal_density_diffrn 1.764
_exptl_crystal_density_method 'not measured'
_exptl_crystal_description block
_exptl_crystal_F_000 3728
_exptl_crystal_size_max 0.47
_exptl_crystal_size_mid 0.45
_exptl_crystal_size_min 0.30
_refine_diff_density_max 0.851
_refine_diff_density_min -1.114
_refine_diff_density_rms 0.121
_refine_ls_extinction_coef 0.0711(13)
_refine_ls_extinction_expression Fc^*^=kFc[1+0.001xFc^2^\l^3^/sin(2\q)]^-1/4^
_refine_ls_extinction_method SHELXL
_refine_ls_goodness_of_fit_ref 1.042
_refine_ls_hydrogen_treatment mixed
_refine_ls_matrix_type full
_refine_ls_number_parameters 509
_refine_ls_number_reflns 7477
_refine_ls_number_restraints 25
_refine_ls_restrained_S_all 1.073
_refine_ls_R_factor_all 0.0539
_refine_ls_R_factor_gt 0.0436
_refine_ls_shift/su_max 0.004
_refine_ls_shift/su_mean 0.000
_refine_ls_structure_factor_coef Fsqd
_refine_ls_weighting_details 'calc w=1/[\s^2^(Fo^2^)+(0.0778P)^2^+3.7023P] where P=(Fo^2^+2Fc^2^)/3'
_refine_ls_weighting_scheme calc
_refine_ls_wR_factor_gt 0.1172
_refine_ls_wR_factor_ref 0.1234
_reflns_number_gt 6038
_reflns_number_total 7477
_reflns_threshold_expression >2sigma(I)
_cod_data_source_file ic050125asi20050125_100513.cif
_cod_data_source_block ccl
_cod_depositor_comments
;
The following automatic conversions were performed:
'_symmetry_cell_setting' value 'Monoclinic' changed to 'monoclinic'
according to '/home/saulius/struct/CIF-dictionaries/cif_core.dic'
dictionary named 'cif_core.dic' version 2.4.1 from 2010-06-29.

Automatic conversion script
Id: cif_fix_enum 1527 2010-12-29 10:47:43Z saulius 
;
_cod_original_cell_volume 6914.2(16)
_cod_database_code 4309084

loop_
_symmetry_equiv_pos_as_xyz
'x, y, z'
'-x, y, -z+1/2'
'x+1/2, y+1/2, z'
'-x+1/2, y+1/2, -z+1/2'
'-x, -y, -z'
'x, -y, z-1/2'
'-x+1/2, -y+1/2, -z'
'x+1/2, -y+1/2, z-1/2'

loop_
_atom_site_label
_atom_site_type_symbol
_atom_site_fract_x
_atom_site_fract_y
_atom_site_fract_z
_atom_site_U_iso_or_equiv
_atom_site_adp_type
_atom_site_occupancy
_atom_site_symmetry_multiplicity
_atom_site_calc_flag
_atom_site_refinement_flags
_atom_site_disorder_assembly
_atom_site_disorder_group
Cu1 Cu 1.090922(11) -0.77704(4) 0.517601(15) 0.02456(15) Uani 1 1 d . . .
Cu2 Cu 0.861634(11) -0.74259(4) 0.748979(16) 0.02653(15) Uani 1 1 d . . .
N1 N 1.05519(9) -0.7727(3) 0.56741(12) 0.0293(5) Uani 1 1 d . . .
N2 N 0.90913(9) -0.7540(3) 0.71875(13) 0.0319(6) Uani 1 1 d . . .
N3 N 1.12931(8) -0.7780(2) 0.46920(10) 0.0230(5) Uani 1 1 d . . .
N4 N 0.80999(8) -0.7319(2) 0.77293(10) 0.0224(5) Uani 1 1 d . . .
O1 O 1.04060(8) -0.7592(3) 0.43004(11) 0.0476(7) Uani 1 1 d . . .
O2 O 1.09982(9) -0.9837(3) 0.52164(13) 0.0529(7) Uani 1 1 d . . .
O3 O 1.12055(7) -0.5934(2) 0.54681(10) 0.0354(5) Uani 1 1 d . . .
O4 O 0.81140(7) -0.6997(3) 0.66243(9) 0.0387(5) Uani 1 1 d . . .
O5 O 0.87516(7) -0.5468(2) 0.78334(11) 0.0393(5) Uani 1 1 d . . .
O6 O 0.86955(7) -0.9340(2) 0.78604(10) 0.0367(5) Uani 1 1 d . . .
O7 O 1.03403(8) -0.7147(3) 0.33614(11) 0.0538(7) Uani 1 1 d . . .
O8 O 1.13355(9) -1.1559(3) 0.49549(14) 0.0576(7) Uani 1 1 d . . .
O9 O 1.17973(7) -0.4717(2) 0.55393(10) 0.0390(5) Uani 1 1 d . . .
O10 O 0.73933(7) -0.7233(2) 0.61600(10) 0.0353(5) Uani 1 1 d . . .
O11 O 0.84833(8) -0.3779(2) 0.82357(11) 0.0438(6) Uani 1 1 d . . .
O12 O 0.84498(9) -1.0680(3) 0.84163(12) 0.0497(6) Uani 1 1 d . . .
O13 O 0.7921(2) -0.0248(6) 0.6326(3) 0.173(3) Uani 1 1 d U . .
O14 O 0.7777(2) -0.1963(9) 0.6844(3) 0.195(3) Uani 1 1 d U . .
O15 O 0.7903(2) -0.2312(7) 0.5949(2) 0.148(2) Uani 1 1 d . . .
O16 O 0.84517(11) -0.1831(5) 0.68409(16) 0.0878(11) Uani 1 1 d . . .
C1 C 1.04875(12) -0.6542(4) 0.59284(17) 0.0430(8) Uani 1 1 d . . .
H1A H 1.0630 -0.5720 0.5890 0.052 Uiso 1 1 calc R . .
C2 C 1.02189(12) -0.6480(4) 0.62462(17) 0.0456(9) Uani 1 1 d . . .
H2A H 1.0185 -0.5629 0.6419 0.055 Uiso 1 1 calc R . .
C3 C 0.99995(10) -0.7679(3) 0.63099(13) 0.0287(6) Uani 1 1 d . . .
C4 C 1.00823(13) -0.8910(4) 0.60629(19) 0.0507(10) Uani 1 1 d . . .
H4A H 0.9950 -0.9753 0.6103 0.061 Uiso 1 1 calc R . .
C5 C 1.03601(13) -0.8900(4) 0.57557(19) 0.0512(10) Uani 1 1 d . . .
H5A H 1.0415 -0.9748 0.5600 0.061 Uiso 1 1 calc R . .
C6 C 0.92419(12) -0.6353(4) 0.70312(19) 0.0481(9) Uani 1 1 d . . .
H6A H 0.9140 -0.5485 0.7108 0.058 Uiso 1 1 calc R . .
C7 C 0.95418(12) -0.6364(4) 0.67610(18) 0.0481(9) Uani 1 1 d . . .
H7A H 0.9643 -0.5512 0.6667 0.058 Uiso 1 1 calc R . .
C8 C 0.96952(10) -0.7641(3) 0.66273(14) 0.0293(6) Uani 1 1 d . . .
C9 C 0.95482(11) -0.8865(3) 0.68146(16) 0.0389(8) Uani 1 1 d . . .
H9A H 0.9652 -0.9746 0.6756 0.047 Uiso 1 1 calc R . .
C10 C 0.92497(11) -0.8776(4) 0.70876(16) 0.0395(8) Uani 1 1 d . . .
H10A H 0.9155 -0.9608 0.7207 0.047 Uiso 1 1 calc R . .
C11 C 1.05571(10) -0.7283(3) 0.39059(14) 0.0316(6) Uani 1 1 d . . .
C12 C 1.10485(9) -0.7007(4) 0.41271(13) 0.0324(6) Uani 1 1 d . . .
H12A H 1.1154 -0.7300 0.3819 0.039 Uiso 1 1 calc R . .
H12B H 1.1103 -0.5999 0.4194 0.039 Uiso 1 1 calc R . .
C13 C 1.12304(10) -1.0296(3) 0.49469(15) 0.0372(7) Uani 1 1 d . . .
C14 C 1.13809(10) -0.9266(3) 0.45824(14) 0.0341(7) Uani 1 1 d . . .
H14A H 1.1693 -0.9388 0.4686 0.041 Uiso 1 1 calc R . .
H14B H 1.1232 -0.9479 0.4157 0.041 Uiso 1 1 calc R . .
C15 C 1.15619(9) -0.5759(3) 0.53779(12) 0.0282(6) Uani 1 1 d . . .
C16 C 1.16914(9) -0.6987(3) 0.50680(14) 0.0301(6) Uani 1 1 d . . .
H16A H 1.1839 -0.6627 0.4817 0.036 Uiso 1 1 calc R . .
H16B H 1.1891 -0.7614 0.5368 0.036 Uiso 1 1 calc R . .
C17 C 0.84659(10) -0.4959(3) 0.80069(13) 0.0303(6) Uani 1 1 d . . .
C18 C 0.80522(10) -0.5821(3) 0.78818(15) 0.0338(7) Uani 1 1 d . . .
H18A H 0.7977 -0.5795 0.8235 0.041 Uiso 1 1 calc R . .
H18B H 0.7813 -0.5390 0.7550 0.041 Uiso 1 1 calc R . .
C19 C 0.84593(10) -0.9567(3) 0.81648(13) 0.0311(6) Uani 1 1 d . . .
C20 C 0.82020(11) -0.8298(3) 0.82481(14) 0.0345(7) Uani 1 1 d . . .
H20A H 0.7932 -0.8621 0.8278 0.041 Uiso 1 1 calc R . .
H20B H 0.8373 -0.7806 0.8618 0.041 Uiso 1 1 calc R . .
C21 C 0.77396(10) -0.7271(3) 0.66150(13) 0.0280(6) Uani 1 1 d . . .
C22 C 0.77155(10) -0.7799(4) 0.72053(13) 0.0331(7) Uani 1 1 d . . .
H22A H 0.7450 -0.7444 0.7239 0.040 Uiso 1 1 calc R . .
H22B H 0.7703 -0.8827 0.7202 0.040 Uiso 1 1 calc R . .
Cl1 Cl 0.80024(3) -0.17008(11) 0.65105(4) 0.0464(2) Uani 1 1 d . . .
Na1 Na 0.89112(5) -0.20823(16) 0.79931(7) 0.0452(3) Uani 1 1 d . . .
Na2 Na 1.24303(4) -0.40003(14) 0.53862(5) 0.0362(3) Uani 1 1 d . . .
Na3 Na 1.16498(4) -1.25637(12) 0.60196(5) 0.0326(3) Uani 1 1 d . . .
O1W O 1.25621(9) -0.5132(3) 0.45814(11) 0.0481(6) Uani 1 1 d D . .
O2W O 0.94951(10) -0.2397(4) 0.89294(17) 0.0751(10) Uani 1 1 d D . .
O3W O 0.94635(10) -0.2235(5) 0.76369(15) 0.0772(11) Uani 1 1 d D . .
O4W O 1.30256(8) -0.2498(3) 0.54286(11) 0.0390(6) Uani 1 1 d D . .
O5W O 0.92701(15) -0.3358(5) 0.9860(2) 0.1002(14) Uani 1 1 d D . .
H2D H 0.939(2) -0.240(8) 0.921(3) 0.150 Uiso 1 1 d D . .
H3D H 0.953(3) -0.241(8) 0.732(2) 0.150 Uiso 1 1 d D . .
H3C H 0.9697(17) -0.259(7) 0.791(2) 0.150 Uiso 1 1 d D . .
H1D H 1.255(2) -0.445(6) 0.435(3) 0.150 Uiso 1 1 d D . .
H1C H 1.245(2) -0.581(6) 0.434(3) 0.150 Uiso 1 1 d D . .
H2C H 0.9763(9) -0.251(8) 0.916(3) 0.150 Uiso 1 1 d D . .
H4C H 1.308(3) -0.238(8) 0.5803(12) 0.150 Uiso 1 1 d D . .
H4D H 1.3239(18) -0.279(8) 0.535(4) 0.150 Uiso 1 1 d D . .
H5D H 0.912(2) -0.414(4) 0.978(4) 0.150 Uiso 1 1 d D . .
H5C H 0.9065(18) -0.284(6) 0.991(4) 0.150 Uiso 1 1 d D . .

loop_
_atom_site_aniso_label
_atom_site_aniso_U_11
_atom_site_aniso_U_22
_atom_site_aniso_U_33
_atom_site_aniso_U_23
_atom_site_aniso_U_13
_atom_site_aniso_U_12
Cu1 0.0231(2) 0.0307(2) 0.0272(2) -0.00069(13) 0.01781(15) -0.00124(13)
Cu2 0.0243(2) 0.0314(2) 0.0330(2) -0.00133(14) 0.02123(16) 0.00027(13)
N1 0.0303(13) 0.0331(13) 0.0340(13) -0.0024(10) 0.0229(11) -0.0035(10)
N2 0.0301(13) 0.0353(14) 0.0421(14) 0.0011(11) 0.0269(12) 0.0009(10)
N3 0.0203(11) 0.0286(12) 0.0250(11) -0.0003(9) 0.0142(9) -0.0009(9)
N4 0.0224(11) 0.0261(12) 0.0247(11) -0.0045(9) 0.0156(9) -0.0027(8)
O1 0.0218(11) 0.088(2) 0.0335(12) 0.0064(12) 0.0114(10) -0.0012(11)
O2 0.0743(17) 0.0332(13) 0.0827(18) 0.0111(12) 0.0651(16) 0.0100(12)
O3 0.0343(11) 0.0347(12) 0.0503(13) -0.0095(10) 0.0310(10) -0.0069(9)
O4 0.0289(11) 0.0658(16) 0.0254(10) 0.0010(10) 0.0146(9) -0.0079(10)
O5 0.0365(12) 0.0376(12) 0.0547(14) -0.0148(11) 0.0295(11) -0.0119(9)
O6 0.0398(12) 0.0351(12) 0.0463(12) 0.0041(10) 0.0288(10) 0.0081(9)
O7 0.0357(13) 0.089(2) 0.0302(12) 0.0032(12) 0.0056(11) -0.0020(13)
O8 0.0672(17) 0.0344(14) 0.097(2) 0.0053(14) 0.0605(17) 0.0090(12)
O9 0.0390(12) 0.0383(12) 0.0488(13) -0.0105(10) 0.0271(10) -0.0127(10)
O10 0.0274(11) 0.0504(14) 0.0271(10) -0.0029(9) 0.0094(9) -0.0038(9)
O11 0.0582(15) 0.0310(12) 0.0550(14) -0.0113(10) 0.0361(12) -0.0087(10)
O12 0.0675(17) 0.0351(13) 0.0579(15) 0.0127(11) 0.0368(13) 0.0054(12)
O13 0.220(6) 0.101(4) 0.155(5) 0.036(4) 0.023(4) 0.072(4)
O14 0.122(4) 0.356(8) 0.160(5) 0.091(5) 0.114(4) 0.034(5)
O15 0.145(5) 0.213(6) 0.101(4) -0.081(4) 0.065(3) -0.086(4)
O16 0.0479(17) 0.138(3) 0.072(2) -0.005(2) 0.0163(16) 0.010(2)
C1 0.050(2) 0.0362(18) 0.063(2) -0.0061(16) 0.0441(18) -0.0095(15)
C2 0.059(2) 0.0350(18) 0.066(2) -0.0116(16) 0.0500(19) -0.0099(15)
C3 0.0257(14) 0.0381(16) 0.0305(14) -0.0002(12) 0.0199(12) -0.0011(11)
C4 0.066(2) 0.0344(18) 0.081(3) -0.0044(18) 0.061(2) -0.0073(16)
C5 0.068(2) 0.0354(18) 0.081(3) -0.0088(17) 0.063(2) -0.0064(16)
C6 0.056(2) 0.0338(18) 0.080(3) 0.0110(17) 0.055(2) 0.0107(15)
C7 0.058(2) 0.0345(18) 0.078(3) 0.0104(17) 0.055(2) 0.0057(15)
C8 0.0239(14) 0.0381(16) 0.0335(15) 0.0021(12) 0.0196(12) 0.0007(11)
C9 0.0440(18) 0.0323(16) 0.058(2) -0.0038(14) 0.0391(17) -0.0027(13)
C10 0.0451(18) 0.0355(17) 0.055(2) -0.0034(15) 0.0386(16) -0.0055(14)
C11 0.0271(15) 0.0386(17) 0.0289(14) 0.0024(12) 0.0107(12) 0.0020(12)
C12 0.0282(15) 0.0428(17) 0.0283(14) 0.0061(13) 0.0133(12) -0.0007(13)
C13 0.0354(16) 0.0332(17) 0.0542(19) 0.0014(14) 0.0296(15) 0.0054(13)
C14 0.0346(16) 0.0348(16) 0.0405(16) -0.0071(13) 0.0230(14) -0.0009(12)
C15 0.0261(14) 0.0355(16) 0.0281(14) 0.0000(12) 0.0161(11) -0.0020(11)
C16 0.0186(13) 0.0395(16) 0.0351(15) -0.0071(13) 0.0133(12) -0.0037(12)
C17 0.0366(15) 0.0289(15) 0.0306(14) -0.0039(12) 0.0185(12) -0.0022(12)
C18 0.0335(15) 0.0312(16) 0.0441(17) -0.0061(13) 0.0230(13) 0.0018(12)
C19 0.0339(15) 0.0310(15) 0.0311(14) 0.0000(12) 0.0157(12) -0.0011(12)
C20 0.0411(17) 0.0382(17) 0.0320(15) 0.0027(13) 0.0226(13) 0.0019(14)
C21 0.0273(15) 0.0350(15) 0.0253(13) -0.0061(11) 0.0140(12) -0.0036(11)
C22 0.0264(15) 0.0467(18) 0.0297(15) -0.0037(13) 0.0148(12) -0.0081(13)
Cl1 0.0397(4) 0.0632(6) 0.0408(4) -0.0080(4) 0.0204(4) 0.0037(4)
Na1 0.0392(7) 0.0507(8) 0.0567(8) 0.0041(7) 0.0306(7) 0.0003(6)
Na2 0.0328(6) 0.0446(7) 0.0376(6) -0.0035(5) 0.0208(5) -0.0069(5)
Na3 0.0378(7) 0.0327(6) 0.0345(6) -0.0017(5) 0.0217(5) -0.0019(5)
O1W 0.0557(15) 0.0418(14) 0.0447(14) -0.0026(11) 0.0168(12) 0.0019(12)
O2W 0.0361(16) 0.113(3) 0.075(2) 0.0103(19) 0.0196(16) -0.0025(16)
O3W 0.0417(17) 0.145(3) 0.0524(18) 0.0131(19) 0.0268(14) 0.0237(18)
O4W 0.0318(12) 0.0565(15) 0.0343(12) -0.0009(10) 0.0187(10) 0.0038(10)
O5W 0.109(3) 0.072(2) 0.160(4) -0.036(3) 0.097(3) -0.026(2)

loop_
_atom_type_symbol
_atom_type_description
_atom_type_scat_dispersion_real
_atom_type_scat_dispersion_imag
_atom_type_scat_source
C C 0.0033 0.0016 'International Tables Vol C Tables 4.2.6.8 and 6.1.1.4'
H H 0.0000 0.0000 'International Tables Vol C Tables 4.2.6.8 and 6.1.1.4'
N N 0.0061 0.0033 'International Tables Vol C Tables 4.2.6.8 and 6.1.1.4'
O O 0.0106 0.0060 'International Tables Vol C Tables 4.2.6.8 and 6.1.1.4'
Na Na 0.0362 0.0249 'International Tables Vol C Tables 4.2.6.8 and 6.1.1.4'
Cl Cl 0.1484 0.1585 'International Tables Vol C Tables 4.2.6.8 and 6.1.1.4'
Cu Cu 0.3201 1.2651 'International Tables Vol C Tables 4.2.6.8 and 6.1.1.4'

loop_
_geom_angle_atom_site_label_1
_geom_angle_atom_site_label_2
_geom_angle_atom_site_label_3
_geom_angle
_geom_angle_site_symmetry_1
_geom_angle_site_symmetry_3
_geom_angle_publ_flag
O2 Cu1 N1 95.94(10) . . ?
O2 Cu1 O3 143.53(11) . . ?
N1 Cu1 O3 95.53(9) . . ?
O2 Cu1 N3 84.78(9) . . ?
N1 Cu1 N3 177.87(10) . . ?
O3 Cu1 N3 82.74(9) . . ?
O2 Cu1 O1 99.92(12) . . ?
N1 Cu1 O1 100.02(10) . . ?
O3 Cu1 O1 111.94(10) . . ?
N3 Cu1 O1 81.82(10) . . ?
N2 Cu2 O6 97.40(10) . . ?
N2 Cu2 N4 175.47(11) . . ?
O6 Cu2 N4 84.11(9) . . ?
N2 Cu2 O5 96.81(10) . . ?
O6 Cu2 O5 133.15(10) . . ?
N4 Cu2 O5 85.16(9) . . ?
N2 Cu2 O4 94.81(10) . . ?
O6 Cu2 O4 121.76(10) . . ?
N4 Cu2 O4 80.79(9) . . ?
O5 Cu2 O4 101.13(10) . . ?
C5 N1 C1 117.7(3) . . ?
C5 N1 Cu1 120.1(2) . . ?
C1 N1 Cu1 122.2(2) . . ?
C10 N2 C6 117.9(3) . . ?
C10 N2 Cu2 122.4(2) . . ?
C6 N2 Cu2 119.5(2) . . ?
C14 N3 C12 112.4(2) . . ?
C14 N3 C16 113.5(2) . . ?
C12 N3 C16 110.9(2) . . ?
C14 N3 Cu1 108.44(17) . . ?
C12 N3 Cu1 106.39(17) . . ?
C16 N3 Cu1 104.72(17) . . ?
C22 N4 C20 111.7(2) . . ?
C22 N4 C18 111.4(2) . . ?
C20 N4 C18 113.4(2) . . ?
C22 N4 Cu2 106.87(18) . . ?
C20 N4 Cu2 105.39(18) . . ?
C18 N4 Cu2 107.56(17) . . ?
C11 O1 Cu1 112.0(2) . . ?
C13 O2 Cu1 115.2(2) . . ?
C15 O3 Cu1 114.37(18) . . ?
C21 O4 Cu2 111.74(19) . . ?
C17 O5 Cu2 114.17(19) . . ?
C19 O6 Cu2 113.87(19) . . ?
C19 O6 Na1 87.91(18) . 1_545 ?
Cu2 O6 Na1 156.63(11) . 1_545 ?
C13 O8 Na3 112.2(2) . . ?
C15 O9 Na2 132.62(19) . . ?
C15 O9 Na3 126.40(19) . 1_565 ?
Na2 O9 Na3 100.49(9) . 1_565 ?
C21 O10 Na3 132.6(2) . 3_455 ?
C21 O10 Na2 109.80(19) . 3_445 ?
Na3 O10 Na2 98.49(9) 3_455 3_445 ?
C17 O11 Na3 143.6(2) . 2_766 ?
C17 O11 Na1 115.7(2) . . ?
Na3 O11 Na1 99.50(10) 2_766 . ?
C19 O12 Na3 168.8(2) . 2_756 ?
C19 O12 Na1 96.8(2) . 1_545 ?
Na3 O12 Na1 94.37(10) 2_756 1_545 ?
Cl1 O13 Na2 134.9(4) . 3_455 ?
Cl1 O16 Na1 132.2(2) . . ?
N1 C1 C2 122.7(3) . . ?
N1 C1 H1A 118.6 . . ?
C2 C1 H1A 118.6 . . ?
C1 C2 C3 120.2(3) . . ?
C1 C2 H2A 119.9 . . ?
C3 C2 H2A 119.9 . . ?
C4 C3 C2 116.3(3) . . ?
C4 C3 C8 122.0(3) . . ?
C2 C3 C8 121.8(3) . . ?
C3 C4 C5 120.4(3) . . ?
C3 C4 H4A 119.8 . . ?
C5 C4 H4A 119.8 . . ?
N1 C5 C4 122.5(3) . . ?
N1 C5 H5A 118.7 . . ?
C4 C5 H5A 118.7 . . ?
N2 C6 C7 122.6(3) . . ?
N2 C6 H6A 118.7 . . ?
C7 C6 H6A 118.7 . . ?
C6 C7 C8 120.5(3) . . ?
C6 C7 H7A 119.8 . . ?
C8 C7 H7A 119.8 . . ?
C7 C8 C9 116.1(3) . . ?
C7 C8 C3 121.4(3) . . ?
C9 C8 C3 122.5(3) . . ?
C10 C9 C8 120.3(3) . . ?
C10 C9 H9A 119.9 . . ?
C8 C9 H9A 119.9 . . ?
N2 C10 C9 122.6(3) . . ?
N2 C10 H10A 118.7 . . ?
C9 C10 H10A 118.7 . . ?
O7 C11 O1 125.7(3) . . ?
O7 C11 C12 117.4(3) . . ?
O1 C11 C12 116.9(3) . . ?
N3 C12 C11 111.7(2) . . ?
N3 C12 H12A 109.3 . . ?
C11 C12 H12A 109.3 . . ?
N3 C12 H12B 109.3 . . ?
C11 C12 H12B 109.3 . . ?
H12A C12 H12B 107.9 . . ?
O8 C13 O2 123.1(3) . . ?
O8 C13 C14 118.3(3) . . ?
O2 C13 C14 118.6(3) . . ?
N3 C14 C13 112.1(2) . . ?
N3 C14 H14A 109.2 . . ?
C13 C14 H14A 109.2 . . ?
N3 C14 H14B 109.2 . . ?
C13 C14 H14B 109.2 . . ?
H14A C14 H14B 107.9 . . ?
O9 C15 O3 124.2(3) . . ?
O9 C15 C16 120.2(2) . . ?
O3 C15 C16 115.5(2) . . ?
N3 C16 C15 109.3(2) . . ?
N3 C16 H16A 109.8 . . ?
C15 C16 H16A 109.8 . . ?
N3 C16 H16B 109.8 . . ?
C15 C16 H16B 109.8 . . ?
H16A C16 H16B 108.3 . . ?
O11 C17 O5 125.2(3) . . ?
O11 C17 C18 117.2(3) . . ?
O5 C17 C18 117.4(3) . . ?
O11 C17 Na1 43.24(15) . . ?
O5 C17 Na1 84.92(18) . . ?
C18 C17 Na1 149.7(2) . . ?
N4 C18 C17 112.7(2) . . ?
N4 C18 H18A 109.0 . . ?
C17 C18 H18A 109.0 . . ?
N4 C18 H18B 109.0 . . ?
C17 C18 H18B 109.0 . . ?
H18A C18 H18B 107.8 . . ?
O12 C19 O6 124.5(3) . . ?
O12 C19 C20 119.3(3) . . ?
O6 C19 C20 116.0(3) . . ?
O12 C19 Na1 58.69(17) . 1_545 ?
O6 C19 Na1 66.18(16) . 1_545 ?
C20 C19 Na1 177.0(2) . 1_545 ?
N4 C20 C19 109.7(2) . . ?
N4 C20 H20A 109.7 . . ?
C19 C20 H20A 109.7 . . ?
N4 C20 H20B 109.7 . . ?
C19 C20 H20B 109.7 . . ?
H20A C20 H20B 108.2 . . ?
O10 C21 O4 125.4(3) . . ?
O10 C21 C22 117.7(3) . . ?
O4 C21 C22 116.8(3) . . ?
N4 C22 C21 110.8(2) . . ?
N4 C22 H22A 109.5 . . ?
C21 C22 H22A 109.5 . . ?
N4 C22 H22B 109.5 . . ?
C21 C22 H22B 109.5 . . ?
H22A C22 H22B 108.1 . . ?
O14 Cl1 O15 122.5(5) . . ?
O14 Cl1 O16 111.5(3) . . ?
O15 Cl1 O16 108.8(3) . . ?
O14 Cl1 O13 106.6(5) . . ?
O15 Cl1 O13 98.7(4) . . ?
O16 Cl1 O13 107.0(4) . . ?
O3W Na1 O11 133.49(14) . . ?
O3W Na1 O2W 82.53(13) . . ?
O11 Na1 O2W 91.63(12) . . ?
O3W Na1 O12 151.22(14) . 1_565 ?
O11 Na1 O12 75.06(9) . 1_565 ?
O2W Na1 O12 94.75(13) . 1_565 ?
O3W Na1 O16 80.43(12) . . ?
O11 Na1 O16 99.41(13) . . ?
O2W Na1 O16 162.94(13) . . ?
O12 Na1 O16 100.62(11) 1_565 . ?
O3W Na1 O6 103.31(13) . 1_565 ?
O11 Na1 O6 122.04(9) . 1_565 ?
O2W Na1 O6 108.66(13) . 1_565 ?
O12 Na1 O6 50.32(7) 1_565 1_565 ?
O16 Na1 O6 76.39(12) . 1_565 ?
O3W Na1 C19 128.79(14) . 1_565 ?
O11 Na1 C19 97.46(9) . 1_565 ?
O2W Na1 C19 104.16(13) . 1_565 ?
O12 Na1 C19 24.50(8) 1_565 1_565 ?
O16 Na1 C19 87.37(11) . 1_565 ?
O6 Na1 C19 25.91(7) 1_565 1_565 ?
O3W Na1 C17 113.46(14) . . ?
O11 Na1 C17 21.04(8) . . ?
O2W Na1 C17 95.65(12) . . ?
O12 Na1 C17 95.32(9) 1_565 . ?
O16 Na1 C17 90.29(12) . . ?
O6 Na1 C17 138.15(9) 1_565 . ?
C19 Na1 C17 116.16(9) 1_565 . ?
O3W Na1 Na3 158.75(11) . 2_766 ?
O11 Na1 Na3 39.75(6) . 2_766 ?
O2W Na1 Na3 78.06(10) . 2_766 ?
O12 Na1 Na3 40.88(6) 1_565 2_766 ?
O16 Na1 Na3 118.60(9) . 2_766 ?
O6 Na1 Na3 91.13(6) 1_565 2_766 ?
C19 Na1 Na3 65.39(7) 1_565 2_766 ?
C17 Na1 Na3 60.58(6) . 2_766 ?
O9 Na2 O1W 116.45(10) . . ?
O9 Na2 O4W 157.92(10) . . ?
O1W Na2 O4W 84.12(10) . . ?
O9 Na2 O4W 88.77(9) . 7_746 ?
O1W Na2 O4W 81.76(9) . 7_746 ?
O4W Na2 O4W 86.32(9) . 7_746 ?
O9 Na2 O13 91.81(19) . 3_545 ?
O1W Na2 O13 105.22(16) . 3_545 ?
O4W Na2 O13 90.11(19) . 3_545 ?
O4W Na2 O13 171.81(17) 7_746 3_545 ?
O9 Na2 O10 77.27(8) . 3 ?
O1W Na2 O10 164.15(10) . 3 ?
O4W Na2 O10 81.32(9) . 3 ?
O4W Na2 O10 91.06(9) 7_746 3 ?
O13 Na2 O10 81.10(15) 3_545 3 ?
O9 Na2 Na2 128.14(9) . 7_746 ?
O1W Na2 Na2 80.29(8) . 7_746 ?
O4W Na2 Na2 43.39(6) . 7_746 ?
O4W Na2 Na2 42.92(7) 7_746 7_746 ?
O13 Na2 Na2 133.05(18) 3_545 7_746 ?
O10 Na2 Na2 84.82(7) 3 7_746 ?
O9 Na2 Na3 40.91(6) . 1_565 ?
O1W Na2 Na3 149.78(8) . 1_565 ?
O4W Na2 Na3 117.04(7) . 1_565 ?
O4W Na2 Na3 78.61(7) 7_746 1_565 ?
O13 Na2 Na3 96.53(16) 3_545 1_565 ?
O10 Na2 Na3 39.10(6) 3 1_565 ?
Na2 Na2 Na3 100.04(5) 7_746 1_565 ?
O9 Na2 H4C 142.1(11) . . ?
O1W Na2 H4C 101.4(12) . . ?
O4W Na2 H4C 19.7(8) . . ?
O4W Na2 H4C 98.0(15) 7_746 . ?
O13 Na2 H4C 76.6(14) 3_545 . ?
O10 Na2 H4C 65.4(13) 3 . ?
Na2 Na2 H4C 56.9(13) 7_746 . ?
Na3 Na2 H4C 103.9(14) 1_565 . ?
O11 Na3 O12 79.47(9) 2_746 2_756 ?
O11 Na3 O10 116.80(10) 2_746 3_545 ?
O12 Na3 O10 100.73(10) 2_756 3_545 ?
O11 Na3 O9 94.78(9) 2_746 1_545 ?
O12 Na3 O9 173.01(10) 2_756 1_545 ?
O10 Na3 O9 78.22(8) 3_545 1_545 ?
O11 Na3 O8 147.04(11) 2_746 . ?
O12 Na3 O8 101.85(10) 2_756 . ?
O10 Na3 O8 95.51(9) 3_545 . ?
O9 Na3 O8 85.13(9) 1_545 . ?
O11 Na3 Na1 40.75(7) 2_746 2_746 ?
O12 Na3 Na1 44.75(7) 2_756 2_746 ?
O10 Na3 Na1 131.74(7) 3_545 2_746 ?
O9 Na3 Na1 131.45(7) 1_545 2_746 ?
O8 Na3 Na1 120.39(8) . 2_746 ?
O11 Na3 Na2 120.32(7) 2_746 1_545 ?
O12 Na3 Na2 142.16(8) 2_756 1_545 ?
O10 Na3 Na2 42.41(6) 3_545 1_545 ?
O9 Na3 Na2 38.60(5) 1_545 1_545 ?
O8 Na3 Na2 78.76(7) . 1_545 ?
Na1 Na3 Na2 160.19(5) 2_746 1_545 ?
Na2 O1W H1D 103(5) . . ?
Na2 O1W H1C 136(5) . . ?
H1D O1W H1C 103(6) . . ?
Na1 O2W H2D 108(5) . . ?
Na1 O2W H2C 155(5) . . ?
H2D O2W H2C 97(3) . . ?
Na1 O3W H3D 145(5) . . ?
Na1 O3W H3C 111(5) . . ?
H3D O3W H3C 98(3) . . ?
Na2 O4W Na2 93.68(9) . 7_746 ?
Na2 O4W H4C 89(6) . . ?
Na2 O4W H4C 126(5) 7_746 . ?
Na2 O4W H4D 123(5) . . ?
Na2 O4W H4D 108(6) 7_746 . ?
H4C O4W H4D 115(7) . . ?
H5D O5W H5C 95(3) . . ?

loop_
_geom_bond_atom_site_label_1
_geom_bond_atom_site_label_2
_geom_bond_distance
_geom_bond_site_symmetry_2
_geom_bond_publ_flag
Cu1 O2 1.968(2) . ?
Cu1 N1 1.977(2) . ?
Cu1 O3 1.981(2) . ?
Cu1 N3 2.022(2) . ?
Cu1 O1 2.130(2) . ?
Cu2 N2 1.969(3) . ?
Cu2 O6 1.986(2) . ?
Cu2 N4 2.001(2) . ?
Cu2 O5 2.002(2) . ?
Cu2 O4 2.144(2) . ?
N1 C5 1.326(4) . ?
N1 C1 1.329(4) . ?
N2 C10 1.337(4) . ?
N2 C6 1.336(4) . ?
N3 C14 1.476(4) . ?
N3 C12 1.478(4) . ?
N3 C16 1.482(4) . ?
N4 C22 1.476(4) . ?
N4 C20 1.482(4) . ?
N4 C18 1.484(4) . ?
O1 C11 1.262(4) . ?
O2 C13 1.255(4) . ?
O3 C15 1.287(3) . ?
O4 C21 1.256(4) . ?
O5 C17 1.264(3) . ?
O6 C19 1.275(3) . ?
O6 Na1 2.669(3) 1_545 ?
O7 C11 1.234(4) . ?
O8 C13 1.239(4) . ?
O8 Na3 2.545(3) . ?
O9 C15 1.221(3) . ?
O9 Na2 2.357(2) . ?
O9 Na3 2.475(3) 1_565 ?
O10 C21 1.244(4) . ?
O10 Na3 2.370(3) 3_455 ?
O10 Na2 2.534(3) 3_445 ?
O11 C17 1.232(4) . ?
O11 Na3 2.304(3) 2_766 ?
O11 Na1 2.352(3) . ?
O12 C19 1.218(4) . ?
O12 Na3 2.333(3) 2_756 ?
O12 Na1 2.509(3) 1_545 ?
O13 Cl1 1.434(5) . ?
O13 Na2 2.511(5) 3_455 ?
O14 Cl1 1.311(5) . ?
O15 Cl1 1.386(5) . ?
O16 Cl1 1.395(3) . ?
O16 Na1 2.607(4) . ?
C1 C2 1.376(4) . ?
C1 H1A 0.9300 . ?
C2 C3 1.383(4) . ?
C2 H2A 0.9300 . ?
C3 C4 1.378(4) . ?
C3 C8 1.476(4) . ?
C4 C5 1.380(4) . ?
C4 H4A 0.9300 . ?
C5 H5A 0.9300 . ?
C6 C7 1.377(4) . ?
C6 H6A 0.9300 . ?
C7 C8 1.391(4) . ?
C7 H7A 0.9300 . ?
C8 C9 1.393(4) . ?
C9 C10 1.380(4) . ?
C9 H9A 0.9300 . ?
C10 H10A 0.9300 . ?
C11 C12 1.525(4) . ?
C12 H12A 0.9700 . ?
C12 H12B 0.9700 . ?
C13 C14 1.513(4) . ?
C14 H14A 0.9700 . ?
C14 H14B 0.9700 . ?
C15 C16 1.524(4) . ?
C16 H16A 0.9700 . ?
C16 H16B 0.9700 . ?
C17 C18 1.519(4) . ?
C17 Na1 3.093(3) . ?
C18 H18A 0.9700 . ?
C18 H18B 0.9700 . ?
C19 C20 1.525(4) . ?
C19 Na1 2.916(3) 1_545 ?
C20 H20A 0.9700 . ?
C20 H20B 0.9700 . ?
C21 C22 1.533(4) . ?
C22 H22A 0.9700 . ?
C22 H22B 0.9700 . ?
Na1 O3W 2.298(3) . ?
Na1 O2W 2.355(4) . ?
Na1 O12 2.509(3) 1_565 ?
Na1 O6 2.669(3) 1_565 ?
Na1 C19 2.916(3) 1_565 ?
Na1 Na3 3.5537(19) 2_766 ?
Na2 O1W 2.389(3) . ?
Na2 O4W 2.395(3) . ?
Na2 O4W 2.416(3) 7_746 ?
Na2 O13 2.511(5) 3_545 ?
Na2 O10 2.534(3) 3 ?
Na2 Na2 3.509(3) 7_746 ?
Na2 Na3 3.7157(17) 1_565 ?
Na2 H4C 2.52(8) . ?
Na3 O11 2.304(3) 2_746 ?
Na3 O12 2.333(3) 2_756 ?
Na3 O10 2.370(3) 3_545 ?
Na3 O9 2.475(3) 1_545 ?
Na3 Na1 3.5537(19) 2_746 ?
Na3 Na2 3.7157(17) 1_545 ?
O1W H1D 0.84(2) . ?
O1W H1C 0.84(2) . ?
O2W H2D 0.86(2) . ?
O2W H2C 0.85(2) . ?
O3W H3D 0.87(2) . ?
O3W H3C 0.86(2) . ?
O4W Na2 2.416(3) 7_746 ?
O4W H4C 0.85(2) . ?
O4W H4D 0.85(2) . ?
O5W H5D 0.87(2) . ?
O5W H5C 0.88(2) . ?
